data_4020356
loop_
_publ_author_name
'Michael L. Wilson'
'Patrick J. Carroll'
'David R. Dalton'

_journal_name_full 'Journal of Organic Chemistry'
_journal_page_first 6492
_journal_page_last 6495
_journal_paper_doi 10.1021/jo050264+
_journal_volume 70
_journal_year 2005
_chemical_formula_sum 'C19 H25 N O8'
_chemical_formula_weight 395.40
_space_group_IT_number 19
_symmetry_cell_setting orthorhombic
_symmetry_Int_Tables_number 19
_symmetry_space_group_name_Hall 'P 2ac 2ab'
_symmetry_space_group_name_H-M 'P 21 21 21'
_cell_angle_alpha 90.00
_cell_angle_beta 90.00
_cell_angle_gamma 90.00
_cell_formula_units_Z 4
_cell_length_a 9.6172(9)
_cell_length_b 10.6768(10)
_cell_length_c 18.0297(16)
_cell_measurement_temperature 143(1)
_cell_volume 1851.3(3)
_diffrn_ambient_temperature 143(1)
_exptl_crystal_density_diffrn 1.419
_cod_original_sg_symbol_H-M 'P 21 21 21 '
_cod_database_code 4020356

loop_
_symmetry_equiv_pos_as_xyz
'x, y, z'
'x+1/2, -y+1/2, -z'
'-x, y+1/2, -z+1/2'
'-x+1/2, -y, z+1/2'

loop_
_atom_site_label
_atom_site_type_symbol
_atom_site_fract_x
_atom_site_fract_y
_atom_site_fract_z
_atom_site_U_iso_or_equiv
_atom_site_adp_type
_atom_site_occupancy
_atom_site_symmetry_multiplicity
_atom_site_calc_flag
_atom_site_refinement_flags
_atom_site_disorder_assembly
_atom_site_disorder_group
C1 C 0.1025(4) 0.9154(3) 0.3838(2) 0.0251(8) Uani 1 1 d . . .
C2 C -0.0352(4) 0.8824(4) 0.4038(2) 0.0283(9) Uani 1 1 d . . .
H2 H -0.0649 0.8996 0.4518 0.038 Uiso 1 1 calc R . .
C3 C -0.1279(4) 0.8258(4) 0.35541(19) 0.0264(8) Uani 1 1 d . . .
C4 C -0.0787(4) 0.8003(3) 0.28507(19) 0.0221(8) Uani 1 1 d . . .
C5 C 0.0568(4) 0.8261(3) 0.26620(19) 0.0228(8) Uani 1 1 d . . .
C6 C 0.1509(4) 0.8870(3) 0.31228(19) 0.0242(8) Uani 1 1 d . . .
C7 C 0.2873(4) 0.9269(4) 0.2789(2) 0.0311(9) Uani 1 1 d . . .
H7A H 0.3620 0.8961 0.3101 0.041 Uiso 1 1 calc R . .
H7B H 0.2917 1.0176 0.2793 0.041 Uiso 1 1 calc R . .
C8 C 0.3124(4) 0.8807(3) 0.1988(2) 0.0279(8) Uani 1 1 d . . .
H8 H 0.3769 0.9399 0.1755 0.037 Uiso 1 1 calc R . .
C9 C 0.1808(4) 0.8754(3) 0.14934(18) 0.0240(8) Uani 1 1 d . . .
C10 C 0.1174(4) 1.0050(3) 0.1395(2) 0.0277(8) Uani 1 1 d . . .
H10A H 0.1818 1.0582 0.1127 0.037 Uiso 1 1 calc R . .
H10B H 0.1011 1.0424 0.1878 0.037 Uiso 1 1 calc R . .
C11 C -0.0196(5) 0.9970(4) 0.0970(2) 0.0339(10) Uani 1 1 d . . .
H11A H -0.0589 1.0803 0.0919 0.045 Uiso 1 1 calc R . .
H11B H -0.0023 0.9644 0.0476 0.045 Uiso 1 1 calc R . .
C12 C -0.1207(4) 0.9147(4) 0.1357(2) 0.0307(9) Uani 1 1 d . . .
C13 C -0.0721(4) 0.7851(4) 0.16109(19) 0.0256(8) Uani 1 1 d . . .
H13 H -0.0849 0.7237 0.1212 0.034 Uiso 1 1 calc R . .
C14 C 0.0807(4) 0.7846(3) 0.18795(19) 0.0225(8) Uani 1 1 d . . .
C15 C 0.1442(4) 0.6529(3) 0.1861(2) 0.0276(8) Uani 1 1 d . . .
H15A H 0.0823 0.5948 0.2110 0.037 Uiso 1 1 calc R . .
H15B H 0.1543 0.6259 0.1350 0.037 Uiso 1 1 calc R . .
C16 C 0.2860(4) 0.6509(4) 0.2241(2) 0.0349(9) Uani 1 1 d . . .
H16A H 0.2739 0.6621 0.2771 0.046 Uiso 1 1 calc R . .
H16B H 0.3297 0.5701 0.2160 0.046 Uiso 1 1 calc R . .
C17 C 0.1881(5) 0.9881(4) 0.4392(2) 0.0361(10) Uani 1 1 d . . .
C18 C -0.3168(5) 0.8335(5) 0.4414(2) 0.0494(13) Uani 1 1 d . . .
H18A H -0.3012 0.9213 0.4495 0.074 Uiso 1 1 calc R . .
H18B H -0.2698 0.7862 0.4791 0.074 Uiso 1 1 calc R . .
H18C H -0.4148 0.8164 0.4436 0.074 Uiso 1 1 calc R . .
C19 C 0.5187(4) 0.7482(5) 0.2303(3) 0.0455(12) Uani 1 1 d . . .
H19A H 0.5079 0.7502 0.2832 0.068 Uiso 1 1 calc R . .
H19B H 0.5725 0.8191 0.2146 0.068 Uiso 1 1 calc R . .
H19C H 0.5654 0.6724 0.2162 0.068 Uiso 1 1 calc R . .
N1 N 0.3787(3) 0.7526(3) 0.19439(19) 0.0324(8) Uani 1 1 d . . .
H1 H 0.3921 0.7359 0.1454 0.043 Uiso 1 1 calc R . .
O1 O 0.1294(3) 1.0249(3) 0.49783(15) 0.0475(8) Uani 1 1 d . . .
O2 O 0.3095(4) 1.0129(6) 0.4231(2) 0.103(2) Uani 1 1 d . . .
O3 O -0.2641(3) 0.7987(3) 0.36973(14) 0.0337(7) Uani 1 1 d . . .
O4 O -0.1525(3) 0.7492(2) 0.22605(13) 0.0282(6) Uani 1 1 d . . .
O5 O 0.2155(3) 0.8227(2) 0.07932(13) 0.0298(6) Uani 1 1 d . . .
H5 H 0.2632 0.8725 0.0558 0.045 Uiso 1 1 calc R . .
O6 O -0.2387(3) 0.9477(3) 0.1495(2) 0.0556(9) Uani 1 1 d . . .
O7 O -0.0340(4) 0.9012(4) 0.60550(19) 0.0570(10) Uani 1 1 d . . .
O8 O 0.5020(5) 1.1971(5) 0.4406(2) 0.0918(16) Uani 1 1 d . . .
H7C H 0.0213 0.9241 0.5674 0.080 Uiso 1 1 d . . .
H7D H -0.1150 0.9434 0.6026 0.080 Uiso 1 1 d . . .
H8A H 0.4191 1.1730 0.4584 0.109 Uiso 1 1 d . . .
H8B H 0.5440 1.1328 0.4178 0.109 Uiso 1 1 d . . .

loop_
_atom_site_aniso_label
_atom_site_aniso_U_11
_atom_site_aniso_U_22
_atom_site_aniso_U_33
_atom_site_aniso_U_23
_atom_site_aniso_U_13
_atom_site_aniso_U_12
C1 0.025(2) 0.028(2) 0.0223(18) 0.0003(13) -0.0016(15) -0.0038(17)
C2 0.030(2) 0.032(2) 0.0229(18) -0.0044(16) 0.0026(15) 0.0008(17)
C3 0.024(2) 0.0285(19) 0.0271(18) 0.0007(14) 0.0023(16) -0.0016(17)
C4 0.0191(18) 0.0209(18) 0.0263(18) -0.0026(14) -0.0011(14) -0.0031(14)
C5 0.0222(19) 0.0232(19) 0.0231(18) 0.0025(14) -0.0001(14) 0.0003(15)
C6 0.0194(18) 0.0260(19) 0.0273(17) 0.0005(15) -0.0026(16) 0.0022(16)
C7 0.021(2) 0.039(2) 0.034(2) -0.0021(16) 0.0003(17) -0.0085(17)
C8 0.025(2) 0.0236(18) 0.035(2) 0.0023(15) 0.0046(16) -0.0029(16)
C9 0.027(2) 0.0224(18) 0.0222(17) 0.0019(13) 0.0055(15) 0.0015(16)
C10 0.030(2) 0.0216(18) 0.0316(19) 0.0036(15) 0.0038(16) 0.0024(16)
C11 0.041(3) 0.032(2) 0.029(2) 0.0059(17) -0.0002(18) 0.0099(19)
C12 0.030(2) 0.036(2) 0.0258(19) -0.0038(15) -0.0091(17) 0.0020(19)
C13 0.0237(19) 0.034(2) 0.0195(17) -0.0025(15) 0.0018(14) 0.0006(17)
C14 0.0202(18) 0.0247(19) 0.0227(17) -0.0036(14) 0.0006(15) -0.0017(15)
C15 0.027(2) 0.0204(19) 0.0349(19) 0.0000(14) 0.0075(18) 0.0000(16)
C16 0.026(2) 0.031(2) 0.047(2) 0.0123(17) 0.0042(18) 0.0074(17)
C17 0.028(2) 0.052(3) 0.028(2) -0.0053(18) -0.0021(17) -0.010(2)
C18 0.037(3) 0.067(3) 0.045(2) -0.016(2) 0.022(2) -0.017(3)
C19 0.019(2) 0.050(3) 0.067(3) 0.008(2) -0.002(2) 0.003(2)
N1 0.0225(17) 0.0342(19) 0.0406(18) 0.0059(14) 0.0046(14) 0.0046(15)
O1 0.0415(19) 0.068(2) 0.0333(16) -0.0172(14) 0.0039(14) -0.0190(17)
O2 0.047(2) 0.201(6) 0.062(2) -0.067(3) 0.0175(19) -0.058(3)
O3 0.0243(14) 0.0464(16) 0.0304(14) -0.0091(12) 0.0103(11) -0.0089(13)
O4 0.0217(14) 0.0377(15) 0.0252(13) -0.0047(10) 0.0003(11) -0.0060(12)
O5 0.0367(16) 0.0300(14) 0.0228(13) -0.0009(10) 0.0081(11) 0.0000(13)
O6 0.0265(18) 0.050(2) 0.090(3) 0.0181(18) 0.0002(17) 0.0103(16)
O7 0.048(2) 0.070(2) 0.052(2) 0.0040(17) 0.0085(16) 0.0216(19)
O8 0.062(3) 0.135(4) 0.078(3) 0.042(3) 0.014(2) -0.027(3)

loop_
_geom_bond_atom_site_label_1
_geom_bond_atom_site_label_2
_geom_bond_distance
_geom_bond_site_symmetry_2
_geom_bond_publ_flag
C1 C6 1.404(5) . ?
C1 C2 1.417(6) . ?
C1 C17 1.509(5) . ?
C2 C3 1.387(5) . ?
C3 O3 1.366(5) . ?
C3 C4 1.381(5) . ?
C4 C5 1.375(5) . ?
C4 O4 1.390(4) . ?
C5 C6 1.389(5) . ?
C5 C14 1.496(5) . ?
C6 C7 1.505(5) . ?
C7 C8 1.546(5) . ?
C8 N1 1.512(5) . ?
C8 C9 1.548(5) . ?
C9 O5 1.422(4) . ?
C9 C10 1.523(5) . ?
C9 C14 1.534(5) . ?
C10 C11 1.527(6) . ?
C11 C12 1.485(6) . ?
C12 O6 1.214(5) . ?
C12 C13 1.531(6) . ?
C13 O4 1.455(4) . ?
C13 C14 1.547(5) . ?
C14 C15 1.534(5) . ?
C15 C16 1.526(6) . ?
C16 N1 1.503(5) . ?
C17 O2 1.232(5) . ?
C17 O1 1.261(5) . ?
C18 O3 1.437(5) . ?
C19 N1 1.494(6) . ?

loop_
_cod_related_entry_id
_cod_related_entry_database
_cod_related_entry_code
1 ChemSpider 21176444
